data_4038396
loop_
_publ_author_name
'Balamurugan, Gunasekaran'
'Ramesh, Rengan'
'Malecki, Jan Grzegorz'

_publ_section_title
;
 Nickel(II) - N&#x0245;N&#x0245;O Pincer Type Complexes Catalyzed
 N-alkylation of Amines with Alcohols via Hydrogen Auto Transfer Reaction.
;
_journal_name_full 'The Journal of organic chemistry'
_journal_paper_doi 10.1021/acs.joc.0c00530
_journal_year 2020
_chemical_formula_moiety 'C31 H26 N3 Ni O P, C2 H6 O'
_chemical_formula_sum 'C33 H32 N3 Ni O2 P'
_chemical_formula_weight 592.29
_space_group_crystal_system monoclinic
_space_group_IT_number 15
_space_group_name_Hall '-I 2ya'
_space_group_name_H-M_alt 'I 1 2/a 1'
_atom_sites_solution_hydrogens mixed
_audit_creation_date 2018-05-23
_audit_creation_method
;
Olex2 1.2
(compiled 2018.04.26 svn.r3504 for OlexSys, GUI svn.r5492)
;
_cell_angle_alpha 90
_cell_angle_beta 106.687(6)
_cell_angle_gamma 90
_cell_formula_units_Z 8
_cell_length_a 18.6292(11)
_cell_length_b 12.8456(8)
_cell_length_c 25.5273(14)
_cell_measurement_reflns_used 5398
_cell_measurement_temperature 295(2)
_cell_measurement_theta_max 28.6520
_cell_measurement_theta_min 3.9770
_cell_volume 5851.5(6)
_computing_cell_refinement 'CrysAlisPro 1.171.39.46 (Rigaku OD, 2018)'
_computing_data_collection 'CrysAlisPro 1.171.39.46 (Rigaku OD, 2018)'
_computing_data_reduction 'CrysAlisPro 1.171.39.46 (Rigaku OD, 2018)'
_computing_molecular_graphics 'Olex2 (Dolomanov et al., 2009)'
_computing_publication_material 'Olex2 (Dolomanov et al., 2009)'
_computing_structure_refinement 'ShelXL (Sheldrick, 2015)'
_diffrn_ambient_temperature 295(2)
_diffrn_detector 'CCD plate'
_diffrn_detector_area_resol_mean 10.4015
_diffrn_detector_type Atlas
_diffrn_measured_fraction_theta_full 0.996
_diffrn_measured_fraction_theta_max 0.851
_diffrn_measurement_details
;
List of Runs (angles in degrees, time in seconds):

  # Type    Start    End  Width  t~exp~   \w     \q     \k     \f   Frames
--------------------------------------------------------------------------
  1  \w    -79.00 -54.00   1.00  144.98    --    9.75-179.00  60.00   25
  2  \w    -84.00 -18.00   1.00  144.98    --  -11.93 -38.00 -90.00   66
  3  \w    -92.00  19.00   1.00  144.98    --  -11.93 -19.00 -30.00  111
;
_diffrn_measurement_device 'four-circle diffractometer'
_diffrn_measurement_device_type 'Xcalibur, Atlas, Gemini ultra'
_diffrn_measurement_method '\w scans'
_diffrn_orient_matrix_type 'CrysAlisPro convention (1999,Acta A55,543-557)'
_diffrn_orient_matrix_UB_11 0.0057337000
_diffrn_orient_matrix_UB_12 0.0156958000
_diffrn_orient_matrix_UB_13 -0.0251327000
_diffrn_orient_matrix_UB_21 -0.0379777000
_diffrn_orient_matrix_UB_22 0.0158401000
_diffrn_orient_matrix_UB_23 -0.0096327000
_diffrn_orient_matrix_UB_31 0.0101150000
_diffrn_orient_matrix_UB_32 0.0505713000
_diffrn_orient_matrix_UB_33 0.0108097000
_diffrn_radiation_monochromator graphite
_diffrn_radiation_probe x-ray
_diffrn_radiation_type MoK\a
_diffrn_radiation_wavelength 0.71073
_diffrn_reflns_av_R_equivalents 0.0318
_diffrn_reflns_av_unetI/netI 0.0369
_diffrn_reflns_Laue_measured_fraction_full 0.996
_diffrn_reflns_Laue_measured_fraction_max 0.851
_diffrn_reflns_limit_h_max 25
_diffrn_reflns_limit_h_min -23
_diffrn_reflns_limit_k_max 12
_diffrn_reflns_limit_k_min -17
_diffrn_reflns_limit_l_max 35
_diffrn_reflns_limit_l_min -24
_diffrn_reflns_number 15386
_diffrn_reflns_point_group_measured_fraction_full 0.996
_diffrn_reflns_point_group_measured_fraction_max 0.851
_diffrn_reflns_theta_full 25.242
_diffrn_reflns_theta_max 29.476
_diffrn_reflns_theta_min 3.457
_diffrn_source 'fine-focus sealed X-ray tube'
_diffrn_source_type 'Enhance (Mo) X-ray Source'
_exptl_absorpt_coefficient_mu 0.752
_exptl_absorpt_correction_T_max 1.00000
_exptl_absorpt_correction_T_min 0.67025
_exptl_absorpt_correction_type multi-scan
_exptl_absorpt_process_details
;
CrysAlisPro 1.171.39.46 (Rigaku Oxford Diffraction, 2018)
Empirical absorption correction using spherical harmonics,
 implemented in SCALE3 ABSPACK scaling algorithm.
;
_exptl_crystal_colour brown
_exptl_crystal_colour_primary brown
_exptl_crystal_density_diffrn 1.345
_exptl_crystal_description prism
_exptl_crystal_F_000 2480
_exptl_crystal_size_max 0.18
_exptl_crystal_size_mid 0.12
_exptl_crystal_size_min 0.07
_refine_diff_density_max 0.475
_refine_diff_density_min -0.402
_refine_diff_density_rms 0.051
_refine_ls_extinction_method none
_refine_ls_goodness_of_fit_ref 1.061
_refine_ls_hydrogen_treatment constr
_refine_ls_matrix_type full
_refine_ls_number_parameters 362
_refine_ls_number_reflns 6938
_refine_ls_number_restraints 0
_refine_ls_restrained_S_all 1.061
_refine_ls_R_factor_all 0.0676
_refine_ls_R_factor_gt 0.0452
_refine_ls_shift/su_max 0.001
_refine_ls_shift/su_mean 0.000
_refine_ls_structure_factor_coef Fsqd
_refine_ls_weighting_details 'w=1/[\s^2^(Fo^2^)+(0.0623P)^2^+1.9156P] where P=(Fo^2^+2Fc^2^)/3'
_refine_ls_weighting_scheme calc
_refine_ls_wR_factor_gt 0.1164
_refine_ls_wR_factor_ref 0.1299
_reflns_Friedel_coverage 0.000
_reflns_number_gt 5149
_reflns_number_total 6938
_reflns_threshold_expression 'I > 2\s(I)'
_cod_data_source_file jo0c00530_si_002.cif
_cod_data_source_block nipyp1
_cod_original_sg_symbol_H-M 'I 2/a'
_cod_database_code 4038396
_shelx_shelxl_version_number 2016/4
_chemical_oxdiff_formula 'C31 H28 N3 Ni1 O1 P1'
_shelx_space_group_comment
;
The symmetry employed for this shelxl refinement is uniquely defined
by the following loop, which should always be used as a source of
symmetry information in preference to the above space-group names.
They are only intended as comments.
;
_reflns_odcompleteness_completeness 99.62
_reflns_odcompleteness_iscentric 1
_reflns_odcompleteness_theta 26.32
_olex2_refinement_description
;
1. Fixed Uiso
 At 1.2 times of:
  All C(H) groups, All C(H,H) groups
 At 1.5 times of:
  All C(H,H,H) groups, All O(H) groups
2.a Riding coordinates:
 O2(H2A), C32(H32A,H32B,H32C), C33(H33A,H33B)
2.b Aromatic/amide H refined with riding coordinates:
 C2(H2), C3(H3), C4(H4), C9(H9), C10(H10), C11(H11), C12(H12), C13(H13),
 C15(H15), C16(H16), C17(H17), C18(H18), C19(H19), C21(H21), C22(H22), C23(H23),
  C24(H24), C25(H25), C27(H27), C28(H28), C29(H29), C30(H30), C31(H31)
2.c Idealised Me refined as rotating group:
 C6(H6A,H6B,H6C)
;
_olex2_submission_special_instructions 'No special instructions were received'
_oxdiff_exptl_absorpt_empirical_details
;
Empirical correction (ABSPACK) includes:
- Absorption correction using spherical harmonics
- Frame scaling
;
_oxdiff_exptl_absorpt_empirical_full_max 1.928
_oxdiff_exptl_absorpt_empirical_full_min 0.799

loop_
_space_group_symop_operation_xyz
'x, y, z'
'-x+1/2, y, -z'
'x+1/2, y+1/2, z+1/2'
'-x+1, y+1/2, -z+1/2'
'-x, -y, -z'
'x-1/2, -y, z'
'-x+1/2, -y+1/2, -z+1/2'
'x, -y+1/2, z+1/2'

loop_
_atom_site_label
_atom_site_type_symbol
_atom_site_fract_x
_atom_site_fract_y
_atom_site_fract_z
_atom_site_U_iso_or_equiv
_atom_site_adp_type
_atom_site_occupancy
_atom_site_site_symmetry_order
_atom_site_calc_flag
_atom_site_refinement_flags_posn
_atom_site_refinement_flags_adp
_atom_site_refinement_flags_occupancy
_atom_site_disorder_assembly
_atom_site_disorder_group
Ni1 Ni 0.79064(2) 0.38075(2) 0.60446(2) 0.04421(12) Uani 1 1 d . . . . .
P1 P 0.87837(3) 0.45367(5) 0.67142(2) 0.04280(16) Uani 1 1 d . . . . .
O1 O 0.74555(9) 0.50538(12) 0.57608(6) 0.0482(4) Uani 1 1 d . . . . .
N1 N 0.81537(12) 0.23948(16) 0.61962(9) 0.0545(5) Uani 1 1 d . . . . .
N2 N 0.70953(11) 0.32549(17) 0.55195(8) 0.0501(5) Uani 1 1 d . . . . .
N3 N 0.65879(12) 0.39572(17) 0.52014(8) 0.0546(5) Uani 1 1 d . . . . .
C1 C 0.76231(16) 0.1733(2) 0.58664(11) 0.0568(6) Uani 1 1 d . . . . .
C2 C 0.78409(19) 0.0711(2) 0.59904(14) 0.0744(9) Uani 1 1 d . . . . .
H2 H 0.758686 0.011700 0.582788 0.089 Uiso 1 1 calc R . . . .
C3 C 0.8512(2) 0.0745(2) 0.64043(16) 0.0827(9) Uani 1 1 d . . . . .
H3 H 0.879125 0.017428 0.657293 0.099 Uiso 1 1 calc R . . . .
C4 C 0.86901(18) 0.1773(2) 0.65206(13) 0.0673(7) Uani 1 1 d . . . . .
H4 H 0.911582 0.200943 0.678306 0.081 Uiso 1 1 calc R . . . .
C5 C 0.70161(15) 0.2255(2) 0.54838(11) 0.0557(6) Uani 1 1 d . . . . .
C6 C 0.63661(17) 0.1730(3) 0.50936(13) 0.0741(8) Uani 1 1 d . . . . .
H6A H 0.595368 0.220804 0.498480 0.111 Uiso 1 1 calc GR . . . .
H6B H 0.622076 0.113627 0.526751 0.111 Uiso 1 1 calc GR . . . .
H6C H 0.650502 0.150818 0.477696 0.111 Uiso 1 1 calc GR . . . .
C7 C 0.68384(13) 0.4881(2) 0.53674(9) 0.0481(5) Uani 1 1 d . . . . .
C8 C 0.63983(13) 0.5808(2) 0.51124(9) 0.0493(6) Uani 1 1 d . . . . .
C9 C 0.67017(16) 0.6787(2) 0.52224(11) 0.0617(7) Uani 1 1 d . . . . .
H9 H 0.718581 0.686837 0.545245 0.074 Uiso 1 1 calc R . . . .
C10 C 0.62870(18) 0.7657(3) 0.49907(13) 0.0743(8) Uani 1 1 d . . . . .
H10 H 0.649839 0.831663 0.505898 0.089 Uiso 1 1 calc R . . . .
C11 C 0.5567(2) 0.7543(3) 0.46616(13) 0.0828(10) Uani 1 1 d . . . . .
H11 H 0.528734 0.812548 0.451028 0.099 Uiso 1 1 calc R . . . .
C12 C 0.52610(18) 0.6570(3) 0.45567(12) 0.0780(9) Uani 1 1 d . . . . .
H12 H 0.477086 0.649407 0.433632 0.094 Uiso 1 1 calc R . . . .
C13 C 0.56731(15) 0.5703(2) 0.47749(10) 0.0615(7) Uani 1 1 d . . . . .
H13 H 0.546358 0.504406 0.469520 0.074 Uiso 1 1 calc R . . . .
C14 C 0.86213(13) 0.59049(19) 0.68321(10) 0.0480(5) Uani 1 1 d . . . . .
C15 C 0.85422(15) 0.6605(2) 0.64036(11) 0.0559(6) Uani 1 1 d . . . . .
H15 H 0.857735 0.637187 0.606694 0.067 Uiso 1 1 calc R . . . .
C16 C 0.84117(17) 0.7646(2) 0.64769(13) 0.0684(8) Uani 1 1 d . . . . .
H16 H 0.836803 0.810992 0.618983 0.082 Uiso 1 1 calc R . . . .
C17 C 0.8346(2) 0.8003(2) 0.69638(16) 0.0802(9) Uani 1 1 d . . . . .
H17 H 0.824110 0.870058 0.700576 0.096 Uiso 1 1 calc R . . . .
C18 C 0.8436(2) 0.7324(3) 0.73887(15) 0.0923(11) Uani 1 1 d . . . . .
H18 H 0.840640 0.756806 0.772508 0.111 Uiso 1 1 calc R . . . .
C19 C 0.8569(2) 0.6278(2) 0.73264(12) 0.0737(9) Uani 1 1 d . . . . .
H19 H 0.862460 0.582449 0.761939 0.088 Uiso 1 1 calc R . . . .
C20 C 0.97285(13) 0.45102(19) 0.66491(10) 0.0487(5) Uani 1 1 d . . . . .
C21 C 1.02884(15) 0.5152(2) 0.69647(13) 0.0666(7) Uani 1 1 d . . . . .
H21 H 1.018001 0.560689 0.721519 0.080 Uiso 1 1 calc R . . . .
C22 C 1.09994(17) 0.5120(3) 0.69096(16) 0.0816(9) Uani 1 1 d . . . . .
H22 H 1.137180 0.554721 0.712422 0.098 Uiso 1 1 calc R . . . .
C23 C 1.11614(18) 0.4453(3) 0.65357(15) 0.0816(10) Uani 1 1 d . . . . .
H23 H 1.164314 0.443229 0.649798 0.098 Uiso 1 1 calc R . . . .
C24 C 1.06143(19) 0.3819(3) 0.62195(14) 0.0766(9) Uani 1 1 d . . . . .
H24 H 1.072347 0.337249 0.596613 0.092 Uiso 1 1 calc R . . . .
C25 C 0.99005(16) 0.3848(2) 0.62783(11) 0.0589(7) Uani 1 1 d . . . . .
H25 H 0.953140 0.341383 0.606500 0.071 Uiso 1 1 calc R . . . .
C26 C 0.88280(13) 0.39035(18) 0.73610(9) 0.0454(5) Uani 1 1 d . . . . .
C27 C 0.94776(15) 0.3514(2) 0.77137(11) 0.0616(7) Uani 1 1 d . . . . .
H27 H 0.993037 0.358776 0.763197 0.074 Uiso 1 1 calc R . . . .
C28 C 0.94567(18) 0.3013(3) 0.81906(12) 0.0765(9) Uani 1 1 d . . . . .
H28 H 0.989414 0.273501 0.842241 0.092 Uiso 1 1 calc R . . . .
C29 C 0.87957(19) 0.2925(3) 0.83228(12) 0.0727(8) Uani 1 1 d . . . . .
H29 H 0.878810 0.260554 0.864800 0.087 Uiso 1 1 calc R . . . .
C30 C 0.81495(16) 0.3308(2) 0.79764(12) 0.0658(7) Uani 1 1 d . . . . .
H30 H 0.770045 0.324858 0.806486 0.079 Uiso 1 1 calc R . . . .
C31 C 0.81636(15) 0.3780(2) 0.74961(11) 0.0572(6) Uani 1 1 d . . . . .
H31 H 0.771869 0.402195 0.725726 0.069 Uiso 1 1 calc R . . . .
O2 O 0.4994(11) 1.0146(10) 0.4333(6) 0.596(15) Uani 1 1 d . . . . .
H2A H 0.509613 0.964216 0.417044 0.894 Uiso 1 1 d R . . . .
C32 C 0.3892(10) 1.0806(11) 0.3839(5) 0.330(8) Uani 1 1 d . . . . .
H32A H 0.371142 1.036880 0.352374 0.495 Uiso 1 1 d R . . . .
H32B H 0.366942 1.148370 0.376294 0.495 Uiso 1 1 d R . . . .
H32C H 0.376052 1.050510 0.414334 0.495 Uiso 1 1 d R . . . .
C33 C 0.4673(10) 1.0909(13) 0.3954(13) 0.485(19) Uani 1 1 d . . . . .
H33A H 0.482791 1.083258 0.362430 0.582 Uiso 1 1 d R . . . .
H33B H 0.482861 1.159207 0.410710 0.582 Uiso 1 1 d R . . . .

loop_
_atom_site_aniso_label
_atom_site_aniso_U_11
_atom_site_aniso_U_22
_atom_site_aniso_U_33
_atom_site_aniso_U_23
_atom_site_aniso_U_13
_atom_site_aniso_U_12
Ni1 0.04211(18) 0.04790(19) 0.04281(18) 0.00152(13) 0.01251(13) -0.00167(12)
P1 0.0381(3) 0.0498(3) 0.0410(3) 0.0032(3) 0.0121(2) 0.0002(2)
O1 0.0416(8) 0.0543(9) 0.0457(9) 0.0006(7) 0.0077(7) 0.0000(7)
N1 0.0604(13) 0.0479(11) 0.0571(12) 0.0043(10) 0.0198(10) -0.0015(10)
N2 0.0475(11) 0.0575(12) 0.0460(11) -0.0007(10) 0.0145(9) -0.0065(9)
N3 0.0463(12) 0.0698(14) 0.0458(11) -0.0039(10) 0.0103(9) -0.0020(10)
C1 0.0663(17) 0.0527(15) 0.0589(15) 0.0001(13) 0.0300(13) -0.0087(13)
C2 0.093(2) 0.0510(16) 0.089(2) -0.0033(15) 0.042(2) -0.0106(15)
C3 0.092(2) 0.0567(18) 0.101(3) 0.0181(18) 0.029(2) 0.0074(17)
C4 0.0733(19) 0.0564(16) 0.0716(18) 0.0122(14) 0.0200(15) 0.0055(14)
C5 0.0570(15) 0.0609(16) 0.0569(15) -0.0106(13) 0.0287(12) -0.0146(12)
C6 0.0686(19) 0.079(2) 0.0771(19) -0.0237(17) 0.0244(15) -0.0192(16)
C7 0.0397(12) 0.0684(16) 0.0378(11) -0.0011(11) 0.0140(9) -0.0032(11)
C8 0.0441(13) 0.0686(16) 0.0373(11) 0.0037(11) 0.0149(9) 0.0070(11)
C9 0.0530(15) 0.0724(18) 0.0589(15) 0.0062(14) 0.0146(12) 0.0111(13)
C10 0.076(2) 0.0706(19) 0.078(2) 0.0115(16) 0.0249(17) 0.0143(15)
C11 0.078(2) 0.103(3) 0.0670(19) 0.0215(19) 0.0203(17) 0.036(2)
C12 0.0585(18) 0.119(3) 0.0520(16) 0.0106(18) 0.0081(13) 0.0196(19)
C13 0.0518(15) 0.085(2) 0.0456(13) 0.0028(14) 0.0107(11) 0.0057(14)
C14 0.0411(12) 0.0530(13) 0.0492(13) 0.0019(11) 0.0120(10) -0.0012(10)
C15 0.0592(16) 0.0568(15) 0.0527(14) -0.0001(13) 0.0177(12) -0.0050(12)
C16 0.076(2) 0.0510(15) 0.0769(19) 0.0047(15) 0.0203(15) -0.0046(14)
C17 0.093(2) 0.0522(16) 0.103(3) -0.0087(18) 0.041(2) -0.0005(15)
C18 0.139(3) 0.072(2) 0.077(2) -0.0234(19) 0.049(2) -0.003(2)
C19 0.106(3) 0.0643(18) 0.0545(16) -0.0032(14) 0.0297(17) 0.0003(16)
C20 0.0431(12) 0.0577(14) 0.0486(13) 0.0093(11) 0.0184(10) 0.0004(10)
C21 0.0482(15) 0.0785(19) 0.0757(18) -0.0024(16) 0.0220(13) -0.0094(13)
C22 0.0482(16) 0.094(2) 0.103(3) 0.012(2) 0.0226(16) -0.0121(16)
C23 0.0517(17) 0.108(3) 0.096(2) 0.034(2) 0.0396(17) 0.0091(18)
C24 0.074(2) 0.096(2) 0.075(2) 0.0191(17) 0.0473(18) 0.0195(18)
C25 0.0557(16) 0.0719(17) 0.0549(15) 0.0076(13) 0.0251(12) 0.0032(12)
C26 0.0399(12) 0.0541(13) 0.0423(12) 0.0025(10) 0.0119(9) 0.0003(10)
C27 0.0480(15) 0.0841(18) 0.0540(15) 0.0127(14) 0.0169(11) 0.0102(13)
C28 0.0694(19) 0.104(2) 0.0557(16) 0.0243(17) 0.0168(14) 0.0234(17)
C29 0.084(2) 0.090(2) 0.0503(15) 0.0215(15) 0.0289(15) 0.0111(17)
C30 0.0595(17) 0.0828(19) 0.0645(17) 0.0081(16) 0.0332(14) -0.0041(15)
C31 0.0431(13) 0.0750(18) 0.0542(15) 0.0112(13) 0.0151(11) 0.0021(12)
O2 0.76(3) 0.301(14) 0.485(19) -0.106(13) -0.205(19) -0.056(15)
C32 0.40(2) 0.337(16) 0.247(12) -0.100(12) 0.088(14) -0.144(15)
C33 0.216(15) 0.273(16) 0.94(6) 0.17(2) 0.12(2) 0.009(13)

loop_
_atom_type_symbol
_atom_type_description
_atom_type_scat_dispersion_real
_atom_type_scat_dispersion_imag
_atom_type_scat_source
C C 0.0033 0.0016 'International Tables Vol C Tables 4.2.6.8 and 6.1.1.4'
H H 0.0000 0.0000 'International Tables Vol C Tables 4.2.6.8 and 6.1.1.4'
N N 0.0061 0.0033 'International Tables Vol C Tables 4.2.6.8 and 6.1.1.4'
Ni Ni 0.3393 1.1124 'International Tables Vol C Tables 4.2.6.8 and 6.1.1.4'
O O 0.0106 0.0060 'International Tables Vol C Tables 4.2.6.8 and 6.1.1.4'
P P 0.1023 0.0942 'International Tables Vol C Tables 4.2.6.8 and 6.1.1.4'

loop_
_geom_angle_atom_site_label_1
_geom_angle_atom_site_label_2
_geom_angle_atom_site_label_3
_geom_angle
_geom_angle_site_symmetry_1
_geom_angle_site_symmetry_3
_geom_angle_publ_flag
O1 Ni1 P1 95.04(5) . . ?
O1 Ni1 N1 165.29(9) . . ?
N1 Ni1 P1 99.60(7) . . ?
N2 Ni1 P1 173.68(7) . . ?
N2 Ni1 O1 82.19(8) . . ?
N2 Ni1 N1 83.10(10) . . ?
C14 P1 Ni1 114.59(8) . . ?
C20 P1 Ni1 116.32(8) . . ?
C20 P1 C14 104.15(11) . . ?
C20 P1 C26 106.38(11) . . ?
C26 P1 Ni1 110.09(8) . . ?
C26 P1 C14 104.32(11) . . ?
C7 O1 Ni1 110.65(15) . . ?
C1 N1 Ni1 112.04(18) . . ?
C4 N1 Ni1 141.7(2) . . ?
C4 N1 C1 106.3(2) . . ?
N3 N2 Ni1 116.88(16) . . ?
C5 N2 Ni1 119.03(19) . . ?
C5 N2 N3 124.0(2) . . ?
C7 N3 N2 106.39(19) . . ?
N1 C1 C5 114.3(2) . . ?
C2 C1 N1 109.3(3) . . ?
C2 C1 C5 136.3(3) . . ?
C1 C2 C3 106.6(3) . . ?
C4 C3 C2 107.7(3) . . ?
N1 C4 C3 110.1(3) . . ?
N2 C5 C1 111.4(2) . . ?
N2 C5 C6 123.4(3) . . ?
C1 C5 C6 125.1(3) . . ?
O1 C7 C8 116.9(2) . . ?
N3 C7 O1 123.9(2) . . ?
N3 C7 C8 119.2(2) . . ?
C9 C8 C7 120.1(2) . . ?
C9 C8 C13 119.1(3) . . ?
C13 C8 C7 120.8(2) . . ?
C8 C9 C10 120.2(3) . . ?
C11 C10 C9 120.1(3) . . ?
C12 C11 C10 119.8(3) . . ?
C11 C12 C13 120.5(3) . . ?
C12 C13 C8 120.3(3) . . ?
C15 C14 P1 118.6(2) . . ?
C19 C14 P1 123.0(2) . . ?
C19 C14 C15 118.4(2) . . ?
C16 C15 C14 120.2(3) . . ?
C17 C16 C15 121.0(3) . . ?
C16 C17 C18 119.2(3) . . ?
C17 C18 C19 120.9(3) . . ?
C14 C19 C18 120.3(3) . . ?
C21 C20 P1 121.4(2) . . ?
C25 C20 P1 119.83(19) . . ?
C25 C20 C21 118.7(2) . . ?
C22 C21 C20 120.5(3) . . ?
C21 C22 C23 120.0(3) . . ?
C24 C23 C22 120.2(3) . . ?
C23 C24 C25 119.8(3) . . ?
C20 C25 C24 120.8(3) . . ?
C27 C26 P1 123.85(19) . . ?
C27 C26 C31 118.4(2) . . ?
C31 C26 P1 117.74(18) . . ?
C26 C27 C28 120.1(3) . . ?
C29 C28 C27 120.5(3) . . ?
C30 C29 C28 119.9(3) . . ?
C29 C30 C31 119.8(3) . . ?
C30 C31 C26 121.3(2) . . ?
O2 C33 C32 106.9(17) . . ?

loop_
_geom_bond_atom_site_label_1
_geom_bond_atom_site_label_2
_geom_bond_distance
_geom_bond_site_symmetry_2
_geom_bond_publ_flag
Ni1 P1 2.2057(7) . ?
Ni1 O1 1.8558(16) . ?
Ni1 N1 1.885(2) . ?
Ni1 N2 1.850(2) . ?
P1 C14 1.823(3) . ?
P1 C20 1.815(2) . ?
P1 C26 1.821(2) . ?
O1 C7 1.310(3) . ?
N1 C1 1.389(3) . ?
N1 C4 1.359(4) . ?
N2 N3 1.388(3) . ?
N2 C5 1.293(3) . ?
N3 C7 1.301(3) . ?
C1 C2 1.384(4) . ?
C1 C5 1.431(4) . ?
C2 C3 1.387(4) . ?
C3 C4 1.373(4) . ?
C5 C6 1.490(4) . ?
C7 C8 1.485(4) . ?
C8 C9 1.375(4) . ?
C8 C13 1.385(3) . ?
C9 C10 1.390(4) . ?
C10 C11 1.371(5) . ?
C11 C12 1.367(5) . ?
C12 C13 1.377(4) . ?
C14 C15 1.391(4) . ?
C14 C19 1.379(4) . ?
C15 C16 1.381(4) . ?
C16 C17 1.363(4) . ?
C17 C18 1.364(5) . ?
C18 C19 1.385(4) . ?
C20 C21 1.391(4) . ?
C20 C25 1.377(4) . ?
C21 C22 1.372(4) . ?
C22 C23 1.379(5) . ?
C23 C24 1.371(5) . ?
C24 C25 1.381(4) . ?
C26 C27 1.378(3) . ?
C26 C31 1.386(3) . ?
C27 C28 1.388(4) . ?
C28 C29 1.372(4) . ?
C29 C30 1.364(4) . ?
C30 C31 1.375(4) . ?
O2 C33 1.39(2) . ?
C32 C33 1.406(17) . ?
